data_7118147
loop_
_publ_author_name
'Maeda, Hiromitsu'
'Fukui, Ayaka'
'Yamakado, Ryohei'
'Yasuda, Nobuhiro'

_publ_section_title
;
 Dipyrrolyphenol as a precursor of \p-electronic anion that forms ion
 pairs with cations.
;
_journal_issue 99
_journal_name_full 'Chemical communications (Cambridge, England)'
_journal_page_first 17572
_journal_page_last 17575
_journal_paper_doi 10.1039/c5cc07493b
_journal_volume 51
_journal_year 2015
_chemical_formula_moiety 'C40 H44 K N6 O12, C12 H24 K O8'
_chemical_formula_sum 'C26 H36 K N3 O10'
_chemical_formula_weight 589.68
_chemical_name_systematic Py2PhO-_KOH+18-crown-6-ether
_space_group_crystal_system triclinic
_space_group_IT_number 2
_space_group_name_Hall '-P 1'
_space_group_name_H-M_alt 'P -1'
_symmetry_space_group_name_Hall '-P 1'
_symmetry_space_group_name_H-M 'P -1'
_atom_sites_solution_hydrogens mixed
_audit_creation_method SHELXL-2014/7
_audit_update_record
;
2015-08-25 deposited with the CCDC.
2015-10-14 downloaded from the CCDC.
;
_cell_angle_alpha 82.963(5)
_cell_angle_beta 86.231(4)
_cell_angle_gamma 63.226(4)
_cell_formula_units_Z 2
_cell_length_a 10.778(3)
_cell_length_b 10.915(3)
_cell_length_c 14.506(4)
_cell_measurement_reflns_used 11210
_cell_measurement_temperature 100(2)
_cell_measurement_theta_max 27.499
_cell_measurement_theta_min 1.558
_cell_volume 1512.0(7)
_computing_cell_refinement 'Rapid Auto(Rigaku)'
_computing_data_collection 'Rapid Auto(Rigaku)'
_computing_data_reduction 'Rapid Auto(Rigaku)'
_computing_structure_refinement 'SHELXL-2014/7 (Sheldrick, 2014)'
_computing_structure_solution 'SHELXS-97 (Sheldrick, 1990)'
_diffrn_ambient_temperature 100(2)
_diffrn_detector_area_resol_mean 29
_diffrn_measured_fraction_theta_full 0.969
_diffrn_measured_fraction_theta_max 0.969
_diffrn_measurement_device_type 'Rigaku Saturn 724'
_diffrn_measurement_method 'Oscillation Photograph'
_diffrn_radiation_monochromator 'Si(111) Channel Cut'
_diffrn_radiation_type Synchrotron
_diffrn_radiation_wavelength 0.78291
_diffrn_reflns_av_R_equivalents 0.1151
_diffrn_reflns_av_unetI/netI 0.5559
_diffrn_reflns_laue_measured_fraction_full 0.969
_diffrn_reflns_laue_measured_fraction_max 0.969
_diffrn_reflns_limit_h_max 12
_diffrn_reflns_limit_h_min -12
_diffrn_reflns_limit_k_max 12
_diffrn_reflns_limit_k_min -12
_diffrn_reflns_limit_l_max 17
_diffrn_reflns_limit_l_min -16
_diffrn_reflns_number 11255
_diffrn_reflns_point_group_measured_fraction_full 0.969
_diffrn_reflns_point_group_measured_fraction_max 0.969
_diffrn_reflns_theta_full 27.665
_diffrn_reflns_theta_max 27.665
_diffrn_reflns_theta_min 1.558
_diffrn_source 'synchrotron radiation SPring-8 BL40XU'
_exptl_absorpt_coefficient_mu 0.297
_exptl_absorpt_correction_T_max 1.000
_exptl_absorpt_correction_T_min 0.000
_exptl_absorpt_correction_type multi-scan
_exptl_absorpt_process_details 'ABSCOR (T.Higashi, 2001)'
_exptl_crystal_colour Red
_exptl_crystal_density_diffrn 1.295
_exptl_crystal_density_meas ?
_exptl_crystal_description Needle
_exptl_crystal_F_000 624
_exptl_crystal_size_max 0.020
_exptl_crystal_size_mid 0.010
_exptl_crystal_size_min 0.010
_refine_diff_density_max 0.489
_refine_diff_density_min -0.408
_refine_diff_density_rms 0.092
_refine_ls_extinction_method none
_refine_ls_goodness_of_fit_ref 0.965
_refine_ls_hydrogen_treatment mixed
_refine_ls_matrix_type full
_refine_ls_number_parameters 370
_refine_ls_number_reflns 5121
_refine_ls_number_restraints 7
_refine_ls_restrained_S_all 0.973
_refine_ls_R_factor_all 0.1756
_refine_ls_R_factor_gt 0.0556
_refine_ls_shift/su_max 0.000
_refine_ls_shift/su_mean 0.000
_refine_ls_structure_factor_coef Fsqd
_refine_ls_weighting_details 'w=1/[\s^2^(Fo^2^)+(0.0622P)^2^] where P=(Fo^2^+2Fc^2^)/3'
_refine_ls_weighting_scheme calc
_refine_ls_wR_factor_gt 0.1199
_refine_ls_wR_factor_ref 0.1435
_reflns_Friedel_coverage 0.000
_reflns_number_gt 2823
_reflns_number_total 5121
_reflns_threshold_expression 'I > 2\s(I)'
_cod_data_source_file c5cc07493b2.cif
_cod_data_source_block shelxl
_cod_depositor_comments
;
The following automatic conversions were performed:

'_exptl_crystal_density_meas' value 'not measured' was changed to '?'
- the value is perceived as not measured.

Automatic conversion script
Id: cif_fix_values 4268 2015-11-12 08:31:59Z antanas 
;
_cod_database_code 7118147
_shelx_shelxl_version_number 2014/7
_shelx_space_group_comment
;
The symmetry employed for this shelxl refinement is uniquely defined
by the following loop, which should always be used as a source of
symmetry information in preference to the above space-group names.
They are only intended as comments.
;
_shelx_estimated_absorpt_t_min 0.994
_shelx_estimated_absorpt_t_max 0.997

loop_
_space_group_symop_operation_xyz
'x, y, z'
'-x, -y, -z'

loop_
_atom_site_label
_atom_site_type_symbol
_atom_site_fract_x
_atom_site_fract_y
_atom_site_fract_z
_atom_site_U_iso_or_equiv
_atom_site_adp_type
_atom_site_occupancy
_atom_site_site_symmetry_order
_atom_site_calc_flag
_atom_site_refinement_flags_posn
_atom_site_refinement_flags_adp
_atom_site_refinement_flags_occupancy
_atom_site_disorder_assembly
_atom_site_disorder_group
N1 N 0.2250(3) -0.0567(3) 0.30432(17) 0.0214(7) Uani 1 1 d . . . . .
H1 H 0.2875 -0.1369 0.3293 0.026 Uiso 1 1 calc R U . . .
N2 N 0.7971(3) -0.3449(3) 0.27984(18) 0.0260(8) Uani 1 1 d . . . . .
H2A H 0.7279 -0.3592 0.3056 0.031 Uiso 1 1 calc R U . . .
N3 N 0.5430(3) 0.2979(3) 0.19793(17) 0.0223(7) Uani 1 1 d . . . . .
O1 O 0.5161(2) -0.2014(2) 0.30078(14) 0.0232(6) Uani 1 1 d D . . . .
O2 O 0.4317(3) 0.4075(2) 0.18192(15) 0.0295(7) Uani 1 1 d . . . . .
O3 O 0.6604(2) 0.2999(2) 0.19497(15) 0.0306(7) Uani 1 1 d . . . . .
O4 O 0.2071(2) 0.6085(2) 0.00542(14) 0.0255(6) Uani 1 1 d . . . . .
O5 O 0.3318(2) 0.7911(2) 0.01814(14) 0.0257(6) Uani 1 1 d . . . . .
O6 O 0.6230(2) 0.6602(2) 0.05588(14) 0.0258(6) Uani 1 1 d . . . . .
O7 O 0.7397(2) -0.7608(2) 0.49828(14) 0.0294(7) Uani 1 1 d . . . . .
O8 O 0.4784(2) -0.7332(2) 0.44287(14) 0.0246(6) Uani 1 1 d . . . . .
O9 O 0.2299(2) -0.4923(2) 0.49050(15) 0.0302(7) Uani 1 1 d . . . . .
O10A O 0.4328(4) -0.4086(3) 0.31323(19) 0.0288(11) Uiso 0.819(9) 1 d D . P A 1
H10A H 0.475(4) -0.343(3) 0.289(2) 0.043 Uiso 0.819(9) 1 d D U P A 1
H10B H 0.429(4) -0.450(3) 0.2554(17) 0.043 Uiso 0.819(9) 1 d D U P A 1
O10B O 0.534(2) -0.4571(16) 0.3173(11) 0.059(6) Uiso 0.181(9) 1 d D . P A 2
H10C H 0.5353 -0.3642 0.3142 0.089 Uiso 0.181(9) 1 d DR U P A 2
H10D H 0.5352 -0.4911 0.2434 0.089 Uiso 0.181(9) 1 d DR U P A 2
K1 K 0.5000 0.5000 0.0000 0.0220(3) Uani 1 2 d S . P . .
K2 K 0.5000 -0.5000 0.5000 0.0294(3) Uani 1 2 d S . P . .
C1 C 0.0835(4) -0.0190(3) 0.2990(2) 0.0265(9) Uani 1 1 d . . . . .
H1A H 0.0390 -0.0748 0.3217 0.032 Uiso 1 1 calc R U . . .
C2 C 0.0191(4) 0.1132(3) 0.2551(2) 0.0238(9) Uani 1 1 d . . . . .
H2 H -0.0772 0.1652 0.2422 0.029 Uiso 1 1 calc R U . . .
C3 C 0.1260(4) 0.1575(4) 0.2325(2) 0.0266(9) Uani 1 1 d . . . . .
H3 H 0.1126 0.2443 0.2014 0.032 Uiso 1 1 calc R U . . .
C4 C 0.2533(4) 0.0504(3) 0.2645(2) 0.0200(8) Uani 1 1 d . . . . .
C5 C 0.3941(3) 0.0448(3) 0.2561(2) 0.0175(8) Uani 1 1 d . . . . .
C6 C 0.4051(4) 0.1689(3) 0.23303(19) 0.0199(8) Uani 1 1 d . . . . .
H6 H 0.3235 0.2543 0.2269 0.024 Uiso 1 1 calc R U . . .
C7 C 0.5376(4) 0.1667(3) 0.2189(2) 0.0188(8) Uani 1 1 d . . . . .
C8 C 0.6609(4) 0.0432(3) 0.2250(2) 0.0230(9) Uani 1 1 d . . . . .
H8 H 0.7476 0.0455 0.2134 0.028 Uiso 1 1 calc R U . . .
C9 C 0.6571(3) -0.0847(3) 0.2481(2) 0.0180(8) Uani 1 1 d . . . . .
C10 C 0.5207(4) -0.0857(3) 0.2701(2) 0.0206(9) Uani 1 1 d . . . . .
C11 C 0.7886(4) -0.2152(3) 0.2468(2) 0.0208(9) Uani 1 1 d . . . . .
C12 C 0.9212(4) -0.2394(4) 0.2115(2) 0.0262(9) Uani 1 1 d . . . . .
H12 H 0.9476 -0.1709 0.1841 0.031 Uiso 1 1 calc R U . . .
C13 C 1.0101(4) -0.3851(4) 0.2238(2) 0.0310(10) Uani 1 1 d . . . . .
H13 H 1.1055 -0.4308 0.2065 0.037 Uiso 1 1 calc R U . . .
C14 C 0.9289(4) -0.4463(4) 0.2661(2) 0.0278(9) Uani 1 1 d . . . . .
H14 H 0.9598 -0.5424 0.2828 0.033 Uiso 1 1 calc R U . . .
C15 C 0.1572(4) 0.5451(3) -0.0563(2) 0.0301(10) Uani 1 1 d . . . . .
H15 H 0.1763 0.5701 -0.1217 0.036 Uiso 1 1 calc R U . . .
H15A H 0.0556 0.5786 -0.0480 0.036 Uiso 1 1 calc R U . . .
C16 C 0.1288(4) 0.7587(3) -0.0064(2) 0.0274(9) Uani 1 1 d . . . . .
H16 H 0.0304 0.7869 0.0119 0.033 Uiso 1 1 calc R U . . .
H16A H 0.1323 0.7940 -0.0722 0.033 Uiso 1 1 calc R U . . .
C17 C 0.1945(4) 0.8175(4) 0.0552(2) 0.0297(9) Uani 1 1 d . . . . .
H17 H 0.1360 0.9180 0.0560 0.036 Uiso 1 1 calc R U . . .
H17A H 0.2020 0.7730 0.1197 0.036 Uiso 1 1 calc R U . . .
C18 C 0.3970(4) 0.8509(4) 0.0714(2) 0.0289(10) Uani 1 1 d . . . . .
H18 H 0.3971 0.8181 0.1381 0.035 Uiso 1 1 calc R U . . .
H18A H 0.3441 0.9527 0.0641 0.035 Uiso 1 1 calc R U . . .
C19 C 0.5449(4) 0.8083(3) 0.0365(2) 0.0262(9) Uani 1 1 d . . . . .
H19 H 0.5453 0.8353 -0.0311 0.031 Uiso 1 1 calc R U . . .
H19A H 0.5877 0.8550 0.0681 0.031 Uiso 1 1 calc R U . . .
C20 C 0.7686(4) 0.6111(4) 0.0332(2) 0.0311(10) Uani 1 1 d . . . . .
H20 H 0.8093 0.6553 0.0691 0.037 Uiso 1 1 calc R U . . .
H20A H 0.7803 0.6353 -0.0338 0.037 Uiso 1 1 calc R U . . .
C21 C 0.8678(4) -0.7470(4) 0.4790(2) 0.0301(9) Uani 1 1 d . . . . .
H21 H 0.8714 -0.7130 0.4129 0.036 Uiso 1 1 calc R U . . .
H21A H 0.9492 -0.8379 0.4915 0.036 Uiso 1 1 calc R U . . .
C22 C 0.7290(4) -0.8561(3) 0.4407(2) 0.0283(9) Uani 1 1 d . . . . .
H22 H 0.8094 -0.9482 0.4515 0.034 Uiso 1 1 calc R U . . .
H22A H 0.7289 -0.8221 0.3742 0.034 Uiso 1 1 calc R U . . .
C23 C 0.5942(4) -0.8662(4) 0.4662(2) 0.0307(10) Uani 1 1 d . . . . .
H23 H 0.5882 -0.9362 0.4318 0.037 Uiso 1 1 calc R U . . .
H23A H 0.5920 -0.8947 0.5336 0.037 Uiso 1 1 calc R U . . .
C24 C 0.3464(4) -0.7343(3) 0.4653(2) 0.0260(9) Uani 1 1 d . . . . .
H24 H 0.3383 -0.7556 0.5331 0.031 Uiso 1 1 calc R U . . .
H24A H 0.3385 -0.8056 0.4334 0.031 Uiso 1 1 calc R U . . .
C25 C 0.2320(4) -0.5920(3) 0.4332(2) 0.0296(10) Uani 1 1 d . . . . .
H25 H 0.2488 -0.5655 0.3676 0.035 Uiso 1 1 calc R U . . .
H25A H 0.1410 -0.5941 0.4374 0.035 Uiso 1 1 calc R U . . .
C26 C 0.1287(4) -0.3542(3) 0.4592(2) 0.0333(10) Uani 1 1 d . . . . .
H26 H 0.0347 -0.3497 0.4614 0.040 Uiso 1 1 calc R U . . .
H26A H 0.1497 -0.3293 0.3941 0.040 Uiso 1 1 calc R U . . .

loop_
_atom_site_aniso_label
_atom_site_aniso_U_11
_atom_site_aniso_U_22
_atom_site_aniso_U_33
_atom_site_aniso_U_23
_atom_site_aniso_U_13
_atom_site_aniso_U_12
N1 0.0197(17) 0.0149(16) 0.0258(16) 0.0030(13) -0.0041(13) -0.0051(16)
N2 0.028(2) 0.0198(17) 0.0315(17) -0.0011(14) 0.0011(15) -0.0129(18)
N3 0.028(2) 0.0211(19) 0.0179(16) 0.0002(14) -0.0004(14) -0.0118(19)
O1 0.0287(15) 0.0199(14) 0.0242(13) -0.0016(11) 0.0013(11) -0.0141(13)
O2 0.0329(17) 0.0213(15) 0.0332(15) 0.0080(12) -0.0074(13) -0.0128(15)
O3 0.0307(16) 0.0288(15) 0.0389(15) -0.0012(12) 0.0024(12) -0.0201(14)
O4 0.0251(15) 0.0253(15) 0.0264(14) -0.0049(11) -0.0007(11) -0.0111(14)
O5 0.0285(15) 0.0240(15) 0.0258(13) -0.0026(11) -0.0035(11) -0.0124(14)
O6 0.0277(16) 0.0241(15) 0.0294(14) -0.0034(11) 0.0021(11) -0.0151(14)
O7 0.0377(17) 0.0272(15) 0.0275(14) -0.0016(12) -0.0018(12) -0.0183(15)
O8 0.0309(16) 0.0152(14) 0.0257(13) 0.0005(11) -0.0021(11) -0.0087(14)
O9 0.0376(17) 0.0198(15) 0.0324(14) 0.0028(12) -0.0068(12) -0.0125(15)
K1 0.0245(6) 0.0191(6) 0.0251(6) -0.0003(5) -0.0003(5) -0.0124(6)
K2 0.0355(8) 0.0220(7) 0.0325(7) -0.0030(5) -0.0021(5) -0.0143(7)
C1 0.024(2) 0.032(2) 0.029(2) -0.0001(18) -0.0004(17) -0.017(2)
C2 0.019(2) 0.024(2) 0.0215(19) -0.0035(17) 0.0018(16) -0.004(2)
C3 0.032(2) 0.023(2) 0.026(2) 0.0002(17) 0.0009(17) -0.014(2)
C4 0.026(2) 0.023(2) 0.0127(17) -0.0007(16) -0.0008(15) -0.013(2)
C5 0.020(2) 0.016(2) 0.0127(17) 0.0004(15) -0.0019(15) -0.006(2)
C6 0.023(2) 0.016(2) 0.0165(18) 0.0008(15) -0.0034(15) -0.0047(19)
C7 0.027(2) 0.017(2) 0.0149(18) 0.0011(15) -0.0017(15) -0.013(2)
C8 0.030(2) 0.027(2) 0.0178(18) -0.0027(17) -0.0005(16) -0.018(2)
C9 0.017(2) 0.014(2) 0.0189(18) -0.0001(15) -0.0053(15) -0.0034(19)
C10 0.031(2) 0.025(2) 0.0133(17) -0.0057(16) 0.0006(16) -0.019(2)
C11 0.025(2) 0.021(2) 0.0189(18) -0.0008(16) -0.0054(16) -0.012(2)
C12 0.025(2) 0.023(2) 0.033(2) -0.0017(18) -0.0016(17) -0.012(2)
C13 0.030(2) 0.036(3) 0.028(2) -0.0038(19) -0.0012(18) -0.015(2)
C14 0.023(2) 0.018(2) 0.033(2) -0.0038(18) -0.0035(18) -0.001(2)
C15 0.027(2) 0.038(2) 0.034(2) 0.0001(18) -0.0070(17) -0.022(2)
C16 0.020(2) 0.022(2) 0.031(2) -0.0036(18) 0.0004(17) -0.001(2)
C17 0.029(2) 0.032(2) 0.025(2) -0.0072(18) 0.0000(17) -0.009(2)
C18 0.046(3) 0.026(2) 0.0212(19) -0.0024(17) -0.0097(18) -0.020(2)
C19 0.035(2) 0.020(2) 0.028(2) -0.0033(17) -0.0034(17) -0.015(2)
C20 0.031(2) 0.038(3) 0.033(2) 0.0007(19) -0.0011(18) -0.025(2)
C21 0.026(2) 0.019(2) 0.037(2) -0.0047(18) 0.0072(18) -0.003(2)
C22 0.033(2) 0.015(2) 0.030(2) -0.0036(17) -0.0008(18) -0.005(2)
C23 0.047(3) 0.024(2) 0.024(2) 0.0010(18) -0.0053(19) -0.018(2)
C24 0.037(2) 0.020(2) 0.0235(19) -0.0053(17) 0.0024(17) -0.015(2)
C25 0.036(2) 0.033(2) 0.027(2) -0.0036(18) -0.0016(18) -0.021(2)
C26 0.030(2) 0.029(2) 0.042(2) -0.002(2) -0.0003(19) -0.014(2)

loop_
_atom_type_symbol
_atom_type_description
_atom_type_scat_dispersion_real
_atom_type_scat_dispersion_imag
_atom_type_scat_source
C C -0.0020 0.0020 'International Tables Vol C Tables 4.2.6.8 and 6.1.1.4'
H H 0.0000 0.0000 'International Tables Vol C Tables 4.2.6.8 and 6.1.1.4'
N N -0.0031 0.0041 'International Tables Vol C Tables 4.2.6.8 and 6.1.1.4'
O O -0.0041 0.0075 'International Tables Vol C Tables 4.2.6.8 and 6.1.1.4'
K K 0.1827 0.3026 'International Tables Vol C Tables 4.2.6.8 and 6.1.1.4'

loop_
_geom_angle_atom_site_label_1
_geom_angle_atom_site_label_2
_geom_angle_atom_site_label_3
_geom_angle
_geom_angle_site_symmetry_1
_geom_angle_site_symmetry_3
C4 N1 C1 110.2(3) . .
C14 N2 C11 110.2(3) . .
O2 N3 O3 121.2(2) . .
O2 N3 C7 119.7(2) . .
O3 N3 C7 119.2(3) . .
O2 N3 K1 58.89(14) . .
O3 N3 K1 82.08(14) . .
C7 N3 K1 131.19(17) . .
N3 O2 K1 99.03(18) . .
N3 O3 K1 76.06(16) . .
C15 O4 C16 111.3(2) . .
C15 O4 K1 112.14(19) . .
C16 O4 K1 116.30(15) . .
C17 O5 C18 111.1(3) . .
C17 O5 K1 111.06(17) . .
C18 O5 K1 114.0(2) . .
C20 O6 C19 112.8(2) . .
C20 O6 K1 114.88(18) . .
C19 O6 K1 116.25(16) . .
C22 O7 C21 111.8(2) . .
C22 O7 K2 115.21(18) . .
C21 O7 K2 112.51(18) . .
C23 O8 C24 112.2(2) . .
C23 O8 K2 115.88(16) . .
C24 O8 K2 114.09(19) . .
C25 O9 C26 111.8(2) . .
C25 O9 K2 111.96(19) . .
C26 O9 K2 109.82(15) . .
O4 K1 O4 180.0 2_665 .
O4 K1 O6 61.27(6) 2_665 .
O4 K1 O6 118.73(6) . .
O4 K1 O6 118.73(6) 2_665 2_665
O4 K1 O6 61.27(6) . 2_665
O6 K1 O6 180.00(6) . 2_665
O4 K1 O2 74.32(6) 2_665 2_665
O4 K1 O2 105.68(6) . 2_665
O6 K1 O2 82.05(6) . 2_665
O6 K1 O2 97.95(6) 2_665 2_665
O4 K1 O2 105.68(6) 2_665 .
O4 K1 O2 74.32(6) . .
O6 K1 O2 97.95(6) . .
O6 K1 O2 82.05(6) 2_665 .
O2 K1 O2 180.00(10) 2_665 .
O4 K1 O5 119.40(5) 2_665 .
O4 K1 O5 60.60(5) . .
O6 K1 O5 59.82(6) . .
O6 K1 O5 120.18(6) 2_665 .
O2 K1 O5 84.90(7) 2_665 .
O2 K1 O5 95.10(7) . .
O4 K1 O5 60.60(5) 2_665 2_665
O4 K1 O5 119.40(5) . 2_665
O6 K1 O5 120.18(6) . 2_665
O6 K1 O5 59.82(6) 2_665 2_665
O2 K1 O5 95.10(7) 2_665 2_665
O2 K1 O5 84.90(7) . 2_665
O5 K1 O5 180.0 . 2_665
O4 K1 N3 85.96(6) 2_665 .
O4 K1 N3 94.04(6) . .
O6 K1 N3 97.31(6) . .
O6 K1 N3 82.69(6) 2_665 .
O2 K1 N3 157.91(7) 2_665 .
O2 K1 N3 22.09(7) . .
O5 K1 N3 114.01(7) . .
O5 K1 N3 65.99(7) 2_665 .
O4 K1 N3 94.04(6) 2_665 2_665
O4 K1 N3 85.96(6) . 2_665
O6 K1 N3 82.69(6) . 2_665
O6 K1 N3 97.31(6) 2_665 2_665
O2 K1 N3 22.09(7) 2_665 2_665
O2 K1 N3 157.91(7) . 2_665
O5 K1 N3 65.99(7) . 2_665
O5 K1 N3 114.01(7) 2_665 2_665
N3 K1 N3 180.0 . 2_665
O4 K1 O3 114.55(5) 2_665 2_665
O4 K1 O3 65.45(5) . 2_665
O6 K1 O3 99.28(5) . 2_665
O6 K1 O3 80.72(5) 2_665 2_665
O2 K1 O3 40.29(6) 2_665 2_665
O2 K1 O3 139.71(6) . 2_665
O5 K1 O3 63.74(6) . 2_665
O5 K1 O3 116.26(6) 2_665 2_665
N3 K1 O3 158.14(6) . 2_665
N3 K1 O3 21.86(6) 2_665 2_665
O4 K1 O3 65.45(5) 2_665 .
O4 K1 O3 114.55(5) . .
O6 K1 O3 80.72(5) . .
O6 K1 O3 99.28(5) 2_665 .
O2 K1 O3 139.71(6) 2_665 .
O2 K1 O3 40.29(6) . .
O5 K1 O3 116.26(6) . .
O5 K1 O3 63.74(6) 2_665 .
N3 K1 O3 21.86(6) . .
N3 K1 O3 158.14(6) 2_665 .
O3 K1 O3 180.0 2_665 .
O10B K2 O10B 180.0 . 2_646
O10A K2 O10A 180.0 . 2_646
O10B K2 O7 88.3(4) . .
O10B K2 O7 91.7(4) 2_646 .
O10A K2 O7 105.04(9) . .
O10A K2 O7 74.96(9) 2_646 .
O10B K2 O7 91.7(4) . 2_646
O10B K2 O7 88.3(4) 2_646 2_646
O10A K2 O7 74.96(9) . 2_646
O10A K2 O7 105.04(9) 2_646 2_646
O7 K2 O7 180.0 . 2_646
O10B K2 O8 80.6(3) . .
O10B K2 O8 99.4(3) 2_646 .
O10A K2 O8 79.81(7) . .
O10A K2 O8 100.19(7) 2_646 .
O7 K2 O8 59.64(6) . .
O7 K2 O8 120.36(6) 2_646 .
O10B K2 O8 99.4(3) . 2_646
O10B K2 O8 80.6(3) 2_646 2_646
O10A K2 O8 100.19(7) . 2_646
O10A K2 O8 79.81(7) 2_646 2_646
O7 K2 O8 120.36(6) . 2_646
O7 K2 O8 59.64(6) 2_646 2_646
O8 K2 O8 180.0 . 2_646
O10B K2 O9 95.8(4) . .
O10B K2 O9 84.2(4) 2_646 .
O10A K2 O9 77.75(8) . .
O10A K2 O9 102.25(8) 2_646 .
O7 K2 O9 118.20(6) . .
O7 K2 O9 61.80(6) 2_646 .
O8 K2 O9 60.44(7) . .
O8 K2 O9 119.56(7) 2_646 .
O10B K2 O9 84.2(4) . 2_646
O10B K2 O9 95.8(4) 2_646 2_646
O10A K2 O9 102.25(8) . 2_646
O10A K2 O9 77.75(8) 2_646 2_646
O7 K2 O9 61.80(6) . 2_646
O7 K2 O9 118.20(6) 2_646 2_646
O8 K2 O9 119.56(7) . 2_646
O8 K2 O9 60.44(7) 2_646 2_646
O9 K2 O9 180.0 . 2_646
C2 C1 N1 108.3(2) . .
C1 C2 C3 106.8(3) . .
C4 C3 C2 108.3(3) . .
N1 C4 C3 106.4(2) . .
N1 C4 C5 124.8(3) . .
C3 C4 C5 128.8(2) . .
C6 C5 C10 119.4(3) . .
C6 C5 C4 118.7(3) . .
C10 C5 C4 121.9(2) . .
C5 C6 C7 120.3(3) . .
C8 C7 C6 122.0(3) . .
C8 C7 N3 120.0(3) . .
C6 C7 N3 118.0(3) . .
C7 C8 C9 120.5(3) . .
C8 C9 C10 118.9(3) . .
C8 C9 C11 119.4(3) . .
C10 C9 C11 121.6(2) . .
O1 C10 C5 121.7(3) . .
O1 C10 C9 119.9(3) . .
C5 C10 C9 118.4(2) . .
N2 C11 C12 106.1(3) . .
N2 C11 C9 123.0(3) . .
C12 C11 C9 130.8(3) . .
C11 C12 C13 108.5(3) . .
C14 C13 C12 106.4(3) . .
N2 C14 C13 108.7(3) . .
O4 C15 C20 108.7(3) . 2_665
O4 C16 C17 108.0(3) . .
O5 C17 C16 108.5(3) . .
O5 C18 C19 109.1(3) . .
O6 C19 C18 108.6(2) . .
O6 C20 C15 109.3(2) . 2_665
O7 C21 C26 108.8(3) . 2_646
O7 C22 C23 108.3(3) . .
O8 C23 C22 108.9(2) . .
O8 C24 C25 107.9(2) . .
O9 C25 C24 109.7(3) . .
O9 C26 C21 109.6(3) . 2_646

loop_
_geom_bond_atom_site_label_1
_geom_bond_atom_site_label_2
_geom_bond_distance
_geom_bond_site_symmetry_2
N1 C4 1.387(3) .
N1 C1 1.395(4) .
N2 C14 1.372(4) .
N2 C11 1.402(3) .
N3 O2 1.264(3) .
N3 O3 1.274(3) .
N3 C7 1.453(3) .
N3 K1 3.321(2) .
O1 C10 1.308(3) .
O2 K1 2.879(2) .
O3 K1 3.389(2) .
O4 C15 1.455(3) .
O4 C16 1.461(4) .
O4 K1 2.828(2) .
O5 C17 1.453(4) .
O5 C18 1.458(3) .
O5 K1 2.899(2) .
O6 C20 1.441(4) .
O6 C19 1.447(4) .
O6 K1 2.8373(18) .
O7 C22 1.458(4) .
O7 C21 1.460(4) .
O7 K2 2.857(2) .
O8 C23 1.443(4) .
O8 C24 1.443(4) .
O8 K2 2.880(2) .
O9 C25 1.439(4) .
O9 C26 1.444(4) .
O9 K2 2.886(2) .
O10A K2 2.794(3) .
O10B K2 2.664(16) .
K1 O4 2.828(2) 2_665
K1 O6 2.8373(18) 2_665
K1 O2 2.879(2) 2_665
K1 O5 2.899(2) 2_665
K1 N3 3.321(2) 2_665
K1 O3 3.389(2) 2_665
K2 O10B 2.664(16) 2_646
K2 O10A 2.794(3) 2_646
K2 O7 2.857(2) 2_646
K2 O8 2.880(2) 2_646
K2 O9 2.886(2) 2_646
C1 C2 1.378(4) .
C2 C3 1.443(4) .
C3 C4 1.403(5) .
C4 C5 1.488(4) .
C5 C6 1.411(4) .
C5 C10 1.465(5) .
C6 C7 1.418(4) .
C7 C8 1.401(5) .
C8 C9 1.414(4) .
C9 C10 1.487(4) .
C9 C11 1.490(5) .
C11 C12 1.404(5) .
C12 C13 1.435(5) .
C13 C14 1.395(4) .
C15 C20 1.524(5) 2_665
C16 C17 1.530(4) .
C18 C19 1.515(5) .
C20 C15 1.524(5) 2_665
C21 C26 1.520(4) 2_646
C22 C23 1.525(5) .
C24 C25 1.524(5) .
C26 C21 1.520(4) 2_646

loop_
_geom_torsion_atom_site_label_1
_geom_torsion_atom_site_label_2
_geom_torsion_atom_site_label_3
_geom_torsion_atom_site_label_4
_geom_torsion
_geom_torsion_site_symmetry_4
O3 N3 O2 K1 56.4(3) .
C7 N3 O2 K1 -122.8(2) .
O2 N3 O3 K1 -46.1(2) .
C7 N3 O3 K1 133.1(2) .
C4 N1 C1 C2 0.2(4) .
N1 C1 C2 C3 0.2(4) .
C1 C2 C3 C4 -0.6(4) .
C1 N1 C4 C3 -0.6(3) .
C1 N1 C4 C5 -178.5(3) .
C2 C3 C4 N1 0.7(4) .
C2 C3 C4 C5 178.5(3) .
N1 C4 C5 C6 -166.4(3) .
C3 C4 C5 C6 16.2(5) .
N1 C4 C5 C10 14.3(5) .
C3 C4 C5 C10 -163.1(3) .
C10 C5 C6 C7 3.2(4) .
C4 C5 C6 C7 -176.2(3) .
C5 C6 C7 C8 1.6(5) .
C5 C6 C7 N3 -178.3(3) .
O2 N3 C7 C8 171.8(3) .
O3 N3 C7 C8 -7.4(4) .
K1 N3 C7 C8 98.8(3) .
O2 N3 C7 C6 -8.4(4) .
O3 N3 C7 C6 172.4(3) .
K1 N3 C7 C6 -81.4(3) .
C6 C7 C8 C9 -1.7(5) .
N3 C7 C8 C9 178.1(3) .
C7 C8 C9 C10 -2.7(4) .
C7 C8 C9 C11 175.2(3) .
C6 C5 C10 O1 172.9(3) .
C4 C5 C10 O1 -7.8(4) .
C6 C5 C10 C9 -7.4(4) .
C4 C5 C10 C9 171.9(3) .
C8 C9 C10 O1 -173.1(3) .
C11 C9 C10 O1 9.1(4) .
C8 C9 C10 C5 7.2(4) .
C11 C9 C10 C5 -170.7(3) .
C14 N2 C11 C12 0.0(3) .
C14 N2 C11 C9 177.3(3) .
C8 C9 C11 N2 171.7(3) .
C10 C9 C11 N2 -10.4(4) .
C8 C9 C11 C12 -11.7(5) .
C10 C9 C11 C12 166.2(3) .
N2 C11 C12 C13 -0.1(3) .
C9 C11 C12 C13 -177.2(3) .
C11 C12 C13 C14 0.2(4) .
C11 N2 C14 C13 0.1(3) .
C12 C13 C14 N2 -0.2(4) .
C16 O4 C15 C20 -173.7(3) 2_665
K1 O4 C15 C20 54.0(3) 2_665
C15 O4 C16 C17 -175.8(2) .
K1 O4 C16 C17 -45.7(3) .
C18 O5 C17 C16 177.2(2) .
K1 O5 C17 C16 -54.9(3) .
O4 C16 C17 O5 67.8(3) .
C17 O5 C18 C19 174.2(2) .
K1 O5 C18 C19 47.9(3) .
C20 O6 C19 C18 -174.5(2) .
K1 O6 C19 C18 49.8(3) .
O5 C18 C19 O6 -64.8(3) .
C19 O6 C20 C15 179.6(2) 2_665
K1 O6 C20 C15 -44.0(3) 2_665
C22 O7 C21 C26 179.6(3) 2_646
K2 O7 C21 C26 48.2(3) 2_646
C21 O7 C22 C23 179.1(3) .
K2 O7 C22 C23 -50.9(3) .
C24 O8 C23 C22 -179.9(2) .
K2 O8 C23 C22 -46.4(3) .
O7 C22 C23 O8 64.2(3) .
C23 O8 C24 C25 -177.0(2) .
K2 O8 C24 C25 48.7(3) .
C26 O9 C25 C24 176.4(2) .
K2 O9 C25 C24 52.7(3) .
O8 C24 C25 O9 -69.3(3) .
C25 O9 C26 C21 -179.2(2) 2_646
K2 O9 C26 C21 -54.3(3) 2_646
